data_7714477
loop_
_publ_author_name
'Natarajan, Srinivasan'
'Sutter, Jean-Pascal'
'Manna, Krishna'

_publ_section_title
;
 Turn off Luminescence Sensing, White -- Light Emission and Magnetic
 studies on Two-Dimensional Lanthanide MOFs
;
_journal_name_full 'Dalton Transactions'
_journal_paper_doi 10.1039/D3DT01882B
_journal_year 2023
_chemical_formula_moiety '2(C31 H20 Gd N2 O9), (C3 H7 N1 O1)'
_chemical_formula_sum 'C65 H47 Gd2 N5 O19'
_chemical_formula_weight 1516.57
_space_group_crystal_system triclinic
_space_group_IT_number 2
_space_group_name_Hall '-P 1'
_space_group_name_H-M_alt 'P -1'
_atom_sites_solution_hydrogens geom
_atom_sites_solution_primary dual
_atom_sites_solution_secondary difmap
_audit_creation_method SHELXL-2019/1
_audit_update_record
;
2023-11-14 deposited with the CCDC.	2023-11-15 downloaded from the CCDC.
;
_cell_angle_alpha 82.110(2)
_cell_angle_beta 89.574(2)
_cell_angle_gamma 71.204(2)
_cell_formula_units_Z 1
_cell_length_a 11.0863(7)
_cell_length_b 11.5113(7)
_cell_length_c 12.3707(7)
_cell_measurement_reflns_used 9703
_cell_measurement_temperature 100(2)
_cell_measurement_theta_max 25.07
_cell_measurement_theta_min 2.64
_cell_volume 1479.24(16)
_computing_cell_refinement 'Bruker SAINT'
_computing_data_collection 'Bruker APEX2'
_computing_data_reduction 'Bruker SAINT'
_computing_molecular_graphics 'ORTEP-III for windows'
_computing_publication_material 'WinGX suite of programs'
_computing_structure_refinement 'SHELXL-2019/1 (Sheldrick, 2019)'
_computing_structure_solution 'SHELXT 2018/2 (Sheldrick, 2018)'
_diffrn_ambient_temperature 100(2)
_diffrn_measured_fraction_theta_full 0.999
_diffrn_measured_fraction_theta_max 0.999
_diffrn_measurement_device_type 'Bruker Apex-II'
_diffrn_measurement_method '\f and \w scans'
_diffrn_radiation_type MoK\a
_diffrn_radiation_wavelength 0.71073
_diffrn_reflns_av_R_equivalents 0.0769
_diffrn_reflns_av_unetI/netI 0.0522
_diffrn_reflns_Laue_measured_fraction_full 0.999
_diffrn_reflns_Laue_measured_fraction_max 0.999
_diffrn_reflns_limit_h_max 13
_diffrn_reflns_limit_h_min -13
_diffrn_reflns_limit_k_max 13
_diffrn_reflns_limit_k_min -13
_diffrn_reflns_limit_l_max 14
_diffrn_reflns_limit_l_min -14
_diffrn_reflns_number 32052
_diffrn_reflns_point_group_measured_fraction_full 0.999
_diffrn_reflns_point_group_measured_fraction_max 0.999
_diffrn_reflns_theta_full 25.127
_diffrn_reflns_theta_max 25.127
_diffrn_reflns_theta_min 1.663
_diffrn_source 'sealed x-ray tube'
_exptl_absorpt_coefficient_mu 2.305
_exptl_absorpt_correction_T_max 0.7452
_exptl_absorpt_correction_T_min 0.5886
_exptl_absorpt_correction_type multi-scan
_exptl_absorpt_process_details
;
SADABS-2016/2 (Bruker,2016/2) was used for absorption correction.
wR2(int) was 0.1561 before and 0.0703 after correction.
The Ratio of minimum to maximum transmission is 0.8088.
The \l/2 correction factor is Not present.
;
_exptl_crystal_colour colorless
_exptl_crystal_density_diffrn 1.702
_exptl_crystal_density_method 'not measured'
_exptl_crystal_description block
_exptl_crystal_F_000 752
_exptl_crystal_size_max 0.400
_exptl_crystal_size_mid 0.300
_exptl_crystal_size_min 0.200
_refine_diff_density_max 2.063
_refine_diff_density_min -0.891
_refine_diff_density_rms 0.142
_refine_ls_extinction_coef 0.0029(5)
_refine_ls_extinction_expression Fc^*^=kFc[1+0.001xFc^2^\l^3^/sin(2\q)]^-1/4^
_refine_ls_extinction_method 'SHELXL-2019/1 (Sheldrick 2019)'
_refine_ls_goodness_of_fit_ref 1.081
_refine_ls_hydrogen_treatment constr
_refine_ls_matrix_type full
_refine_ls_number_parameters 492
_refine_ls_number_reflns 5291
_refine_ls_number_restraints 152
_refine_ls_restrained_S_all 1.075
_refine_ls_R_factor_all 0.0485
_refine_ls_R_factor_gt 0.0387
_refine_ls_shift/su_max 0.001
_refine_ls_shift/su_mean 0.000
_refine_ls_structure_factor_coef Fsqd
_refine_ls_weighting_details 'w=1/[\s^2^(Fo^2^)+(0.0390P)^2^+5.8662P] where P=(Fo^2^+2Fc^2^)/3'
_refine_ls_weighting_scheme calc
_refine_ls_wR_factor_gt 0.0914
_refine_ls_wR_factor_ref 0.0967
_reflns_Friedel_coverage 0.000
_reflns_number_gt 4565
_reflns_number_total 5291
_reflns_threshold_expression 'I > 2\s(I)'
_cod_data_source_file d3dt01882b2.cif
_cod_data_source_block 3a
_cod_database_code 7714477
_shelx_space_group_comment
;
The symmetry employed for this shelxl refinement is uniquely defined
by the following loop, which should always be used as a source of
symmetry information in preference to the above space-group names.
They are only intended as comments.
;
_shelx_estimated_absorpt_t_min 0.459
_shelx_estimated_absorpt_t_max 0.656

loop_
_space_group_symop_operation_xyz
'x, y, z'
'-x, -y, -z'

loop_
_atom_site_label
_atom_site_type_symbol
_atom_site_fract_x
_atom_site_fract_y
_atom_site_fract_z
_atom_site_U_iso_or_equiv
_atom_site_adp_type
_atom_site_occupancy
_atom_site_site_symmetry_order
_atom_site_calc_flag
_atom_site_refinement_flags_posn
_atom_site_refinement_flags_adp
_atom_site_refinement_flags_occupancy
_atom_site_disorder_assembly
_atom_site_disorder_group
Gd1 Gd 0.53638(3) 0.88366(2) 0.63917(2) 0.01600(12) Uani 1 1 d . . . . .
C1_1 C 0.2810(16) 0.581(2) 0.0966(13) 0.113(10) Uani 0.5 1 d D . P A -1
H1_1 H 0.306262 0.534624 0.167029 0.135 Uiso 0.5 1 calc R U P A -1
O1_1 O 0.1747(12) 0.653(2) 0.0807(12) 0.134(9) Uani 0.5 1 d D . P A -1
N1_1 N 0.3666(13) 0.5641(16) 0.0146(12) 0.084(6) Uani 0.5 1 d D . P A -1
C2_1 C 0.4918(16) 0.470(2) 0.034(3) 0.134(16) Uani 0.5 1 d D . P A -1
H2A_1 H 0.504868 0.413564 -0.020564 0.201 Uiso 0.5 1 calc R U P A -1
H2B_1 H 0.497133 0.423780 0.107182 0.201 Uiso 0.5 1 calc R U P A -1
H2C_1 H 0.557607 0.510605 0.028005 0.201 Uiso 0.5 1 calc R U P A -1
C3_1 C 0.317(3) 0.636(2) -0.0921(13) 0.122(12) Uani 0.5 1 d D . P A -1
H3A_1 H 0.301895 0.581370 -0.140794 0.183 Uiso 0.5 1 calc R U P A -1
H3B_1 H 0.378258 0.674579 -0.123909 0.183 Uiso 0.5 1 calc R U P A -1
H3C_1 H 0.235911 0.701101 -0.082904 0.183 Uiso 0.5 1 calc R U P A -1
N1_2 N 0.6953(5) 0.7774(5) 0.7979(4) 0.0306(12) Uani 1 1 d . . . . .
C2_2 C 0.6599(7) 0.7713(6) 0.9017(6) 0.0396(17) Uani 1 1 d . . . . .
C3_2 C 0.7462(9) 0.7028(8) 0.9873(7) 0.068(3) Uani 1 1 d . . . . .
H3_2 H 0.719871 0.697324 1.060501 0.082 Uiso 1 1 calc R U . . .
C4_2 C 0.8708(10) 0.6434(11) 0.9626(8) 0.096(4) Uani 1 1 d . . . . .
H4_2 H 0.932277 0.598475 1.019210 0.115 Uiso 1 1 calc R U . . .
C5_2 C 0.9045(9) 0.6499(11) 0.8568(8) 0.086(4) Uani 1 1 d . . . . .
H5_2 H 0.989140 0.608100 0.838114 0.103 Uiso 1 1 calc R U . . .
C6_2 C 0.8136(7) 0.7183(8) 0.7768(6) 0.0477(19) Uani 1 1 d . . . . .
H6_2 H 0.837882 0.722868 0.702900 0.057 Uiso 1 1 calc R U . . .
N1'_2 N 0.4510(5) 0.8949(5) 0.8323(4) 0.0319(12) Uani 1 1 d . . . . .
C2'_2 C 0.5253(6) 0.8423(6) 0.9216(5) 0.0300(14) Uani 1 1 d . . . . .
C3'_2 C 0.4839(8) 0.8531(7) 1.0270(6) 0.0441(18) Uani 1 1 d . . . . .
H3'_2 H 0.539755 0.812626 1.088410 0.053 Uiso 1 1 calc R U . . .
C4'_2 C 0.3611(9) 0.9233(9) 1.0403(7) 0.060(2) Uani 1 1 d . . . . .
H4'_2 H 0.329850 0.931112 1.111574 0.072 Uiso 1 1 calc R U . . .
C5'_2 C 0.2826(9) 0.9827(10) 0.9500(6) 0.068(3) Uani 1 1 d . . . . .
H5'_2 H 0.197596 1.034282 0.957431 0.081 Uiso 1 1 calc R U . . .
C6'_2 C 0.3318(7) 0.9649(8) 0.8473(6) 0.050(2) Uani 1 1 d . . . . .
H6'_2 H 0.277566 1.004543 0.784668 0.060 Uiso 1 1 calc R U . . .
C1_3 C 0.4363(5) 0.3673(5) 0.3625(4) 0.0185(12) Uani 1 1 d . . . . .
O1_3 O 0.3487(4) 0.3292(3) 0.4006(3) 0.0244(9) Uani 1 1 d . . . . .
O2_3 O 0.5303(4) 0.2958(3) 0.3197(3) 0.0259(9) Uani 1 1 d . . . . .
C2_3 C 0.4355(5) 0.4981(5) 0.3651(4) 0.0190(12) Uani 1 1 d . . . . .
C3_3 C 0.3405(6) 0.5892(5) 0.4119(5) 0.0216(12) Uani 1 1 d . . . . .
C4_3 C 0.3543(7) 0.7051(5) 0.4129(5) 0.0301(15) Uani 1 1 d . . . . .
H4_3 H 0.292574 0.765399 0.447380 0.036 Uiso 1 1 calc R U . . .
C1_4 C 0.4617(6) 0.8631(5) 0.3642(5) 0.0282(14) Uani 1 1 d . . . . .
O1_4 O 0.4926(4) 0.8928(3) 0.4515(3) 0.0201(8) Uani 1 1 d . . . . .
O2_4 O 0.4379(7) 0.9381(4) 0.2805(4) 0.070(2) Uani 1 1 d . . . . .
C2_4 C 0.4551(6) 0.7343(5) 0.3650(5) 0.0264(14) Uani 1 1 d . . . . .
C3_4 C 0.5461(6) 0.6473(5) 0.3175(5) 0.0253(13) Uani 1 1 d . . . . .
C4_4 C 0.5375(6) 0.5298(5) 0.3200(5) 0.0233(13) Uani 1 1 d . . . . .
H4_4 H 0.603584 0.468924 0.290029 0.028 Uiso 1 1 calc R U . . .
C1_5 C 0.7558(5) 0.9615(5) 0.4787(5) 0.0209(12) Uani 1 1 d . . . . .
O1_5 O 0.7253(4) 0.8978(4) 0.5580(3) 0.0262(9) Uani 1 1 d . . . . .
O2_5 O 0.6860(4) 1.0149(4) 0.3946(3) 0.0227(9) Uani 1 1 d . . . . .
C2_5 C 0.8837(5) 0.9783(5) 0.4884(5) 0.0207(12) Uani 1 1 d . . . . .
C3_5 C 0.9602(7) 0.9840(7) 0.4001(5) 0.0366(16) Uani 1 1 d . . . . .
C4_5 C 1.0754(6) 1.0055(7) 0.4119(5) 0.0352(16) Uani 1 1 d . . . . .
H4_5 H 1.126442 1.009000 0.350323 0.042 Uiso 1 1 calc R U . . .
O1_6 O 0.6475(4) 0.6729(4) 0.2645(4) 0.0361(11) Uani 1 1 d D . . . .
C2_6 C 0.7440(6) 0.6814(7) 0.3368(5) 0.0384(16) Uani 1 1 d D . . . .
H2A_6 H 0.763262 0.612272 0.398066 0.046 Uiso 1 1 calc R U . . .
H2B_6 H 0.713123 0.760378 0.367461 0.046 Uiso 1 1 calc R U . . .
C3_6 C 0.8575(7) 0.6756(8) 0.2775(6) 0.054(2) Uani 1 1 d D . . . .
C4_6 C 0.9516(10) 0.6694(15) 0.2292(9) 0.114(5) Uani 1 1 d D . . . .
H4_6 H 1.027115 0.664417 0.190601 0.136 Uiso 1 1 calc R U . . .
O1_7 O 0.247(3) 0.564(5) 0.456(5) 0.027(4) Uani 0.499(11) 1 d D . P B 1
C2_7 C 0.1517(18) 0.663(2) 0.4994(19) 0.039(5) Uani 0.499(11) 1 d D . P B 1
H2A_7 H 0.124539 0.737128 0.442698 0.047 Uiso 0.499(11) 1 calc R U P B 1
H2B_7 H 0.189231 0.685726 0.562531 0.047 Uiso 0.499(11) 1 calc R U P B 1
C3_7 C 0.0412(11) 0.6281(12) 0.5336(11) 0.036(3) Uani 0.499(11) 1 d D . P B 1
C4_7 C -0.0542(11) 0.6084(11) 0.5618(11) 0.035(4) Uani 0.499(11) 1 d D . P B 1
H4_7 H -0.130338 0.592778 0.584348 0.042 Uiso 0.499(11) 1 calc R U P B 1
O1_8 O 0.230(3) 0.553(5) 0.453(5) 0.027(4) Uani 0.501(11) 1 d D . P B 2
C2_8 C 0.121(2) 0.649(3) 0.4847(16) 0.040(5) Uani 0.501(11) 1 d D . P B 2
H2A_8 H 0.047438 0.617118 0.491437 0.049 Uiso 0.501(11) 1 calc R U P B 2
H2B_8 H 0.098192 0.721199 0.426595 0.049 Uiso 0.501(11) 1 calc R U P B 2
C3_8 C 0.1424(12) 0.6881(11) 0.5871(10) 0.035(3) Uani 0.501(11) 1 d D . P B 2
C4_8 C 0.1623(15) 0.7251(13) 0.6691(11) 0.052(4) Uani 0.501(11) 1 d D . P B 2
H4_8 H 0.178092 0.754358 0.734016 0.062 Uiso 0.501(11) 1 calc R U P B 2
O1_9 O 0.9353(12) 0.9374(13) 0.3047(9) 0.081(4) Uani 0.669(10) 1 d D . P C 3
C2_9 C 1.0292(14) 0.9208(13) 0.2188(10) 0.075(4) Uani 0.669(10) 1 d D . P C 3
H2A_9 H 1.115809 0.881308 0.253099 0.090 Uiso 0.669(10) 1 calc R U P C 3
H2B_9 H 1.013944 0.864082 0.171130 0.090 Uiso 0.669(10) 1 calc R U P C 3
C3_9 C 1.0238(15) 1.0366(14) 0.1523(13) 0.079(4) Uani 0.669(10) 1 d D . P C 3
C4_9 C 0.9861(19) 1.1312(14) 0.0893(13) 0.106(6) Uani 0.669(10) 1 d D . P C 3
H4_9 H 0.956433 1.205895 0.039566 0.128 Uiso 0.669(10) 1 calc R U P C 3
O1_10 O 0.908(2) 1.017(3) 0.286(2) 0.081(4) Uani 0.331(10) 1 d D . P C 4
C2_10 C 0.994(3) 1.022(3) 0.196(2) 0.080(8) Uani 0.331(10) 1 d D . P C 4
H2A_10 H 1.016546 1.098853 0.193778 0.096 Uiso 0.331(10) 1 calc R U P C 4
H2B_10 H 0.948111 1.026858 0.126454 0.096 Uiso 0.331(10) 1 calc R U P C 4
C3_10 C 1.111(2) 0.915(3) 0.207(2) 0.079(4) Uani 0.331(10) 1 d D . P C 4
C4_10 C 1.181(3) 0.814(3) 0.192(3) 0.103(12) Uani 0.331(10) 1 d D . P C 4
H4_10 H 1.236136 0.734290 0.180583 0.124 Uiso 0.331(10) 1 calc R U P C 4

loop_
_atom_site_aniso_label
_atom_site_aniso_U_11
_atom_site_aniso_U_22
_atom_site_aniso_U_33
_atom_site_aniso_U_23
_atom_site_aniso_U_13
_atom_site_aniso_U_12
Gd1 0.01940(17) 0.00960(15) 0.02087(18) -0.00150(10) -0.00196(10) -0.00751(11)
C1_1 0.071(16) 0.22(3) 0.045(13) -0.006(16) 0.001(11) -0.055(19)
O1_1 0.039(8) 0.28(3) 0.062(10) 0.003(12) 0.010(7) -0.033(12)
N1_1 0.085(13) 0.138(17) 0.063(11) -0.047(11) 0.034(10) -0.072(13)
C2_1 0.066(14) 0.15(3) 0.24(5) -0.12(3) 0.10(2) -0.080(17)
C3_1 0.24(4) 0.094(17) 0.055(14) -0.038(13) 0.082(18) -0.08(2)
N1_2 0.029(3) 0.028(3) 0.032(3) 0.003(2) -0.010(2) -0.009(2)
C2_2 0.052(5) 0.032(4) 0.027(4) 0.001(3) -0.011(3) -0.004(3)
C3_2 0.070(6) 0.068(6) 0.035(5) -0.004(4) -0.011(4) 0.020(5)
C4_2 0.064(7) 0.120(10) 0.050(6) 0.002(6) -0.022(5) 0.038(6)
C5_2 0.048(5) 0.119(9) 0.051(6) 0.004(6) -0.011(4) 0.020(6)
C6_2 0.035(4) 0.063(5) 0.036(4) 0.011(4) -0.009(3) -0.011(4)
N1'_2 0.042(3) 0.031(3) 0.019(3) -0.003(2) -0.007(2) -0.008(3)
C2'_2 0.041(4) 0.022(3) 0.025(3) -0.002(3) -0.006(3) -0.008(3)
C3'_2 0.056(5) 0.038(4) 0.035(4) -0.010(3) -0.008(4) -0.008(4)
C4'_2 0.065(6) 0.084(7) 0.030(4) -0.019(4) 0.007(4) -0.020(5)
C5'_2 0.052(5) 0.107(8) 0.032(5) -0.027(5) -0.002(4) -0.003(5)
C6'_2 0.042(4) 0.070(6) 0.031(4) -0.018(4) -0.004(3) -0.002(4)
C1_3 0.022(3) 0.016(3) 0.017(3) 0.000(2) -0.002(2) -0.006(2)
O1_3 0.023(2) 0.0139(19) 0.038(3) -0.0039(18) 0.0047(19) -0.0076(17)
O2_3 0.024(2) 0.016(2) 0.040(3) -0.0072(18) 0.0115(19) -0.0082(17)
C2_3 0.024(3) 0.014(3) 0.020(3) -0.002(2) -0.003(2) -0.007(2)
C3_3 0.026(3) 0.019(3) 0.020(3) -0.003(2) 0.001(2) -0.007(2)
C4_3 0.049(4) 0.017(3) 0.024(3) -0.007(3) 0.003(3) -0.008(3)
C1_4 0.046(4) 0.019(3) 0.021(3) -0.004(3) -0.006(3) -0.013(3)
O1_4 0.023(2) 0.0123(18) 0.025(2) -0.0054(16) -0.0019(17) -0.0045(16)
O2_4 0.170(7) 0.029(3) 0.027(3) 0.002(2) -0.028(3) -0.055(4)
C2_4 0.046(4) 0.023(3) 0.013(3) 0.001(2) -0.007(3) -0.017(3)
C3_4 0.036(4) 0.024(3) 0.016(3) 0.003(2) -0.002(3) -0.014(3)
C4_4 0.030(3) 0.016(3) 0.024(3) -0.002(2) 0.001(3) -0.010(3)
C1_5 0.022(3) 0.017(3) 0.025(3) -0.004(2) 0.004(3) -0.008(2)
O1_5 0.020(2) 0.022(2) 0.037(3) 0.0057(19) -0.0024(18) -0.0111(17)
O2_5 0.018(2) 0.030(2) 0.022(2) -0.0036(18) 0.0015(17) -0.0108(17)
C2_5 0.016(3) 0.017(3) 0.031(3) -0.002(2) 0.000(2) -0.008(2)
C3_5 0.042(4) 0.055(4) 0.021(3) -0.005(3) -0.002(3) -0.028(4)
C4_5 0.030(4) 0.060(5) 0.024(3) -0.009(3) 0.012(3) -0.025(3)
O1_6 0.047(3) 0.040(3) 0.032(3) 0.006(2) -0.005(2) -0.032(2)
C2_6 0.036(3) 0.044(4) 0.041(4) -0.011(3) -0.002(3) -0.019(3)
C3_6 0.049(4) 0.077(6) 0.049(5) -0.014(4) 0.002(3) -0.038(4)
C4_6 0.074(6) 0.230(16) 0.074(7) -0.042(8) 0.018(5) -0.091(8)
O1_7 0.021(7) 0.022(7) 0.044(4) -0.012(4) 0.013(7) -0.013(5)
C2_7 0.032(8) 0.027(7) 0.058(13) -0.010(7) 0.021(8) -0.008(6)
C3_7 0.029(6) 0.037(7) 0.038(8) -0.001(6) 0.010(5) -0.008(5)
C4_7 0.031(6) 0.028(7) 0.047(9) -0.017(6) 0.018(5) -0.005(5)
O1_8 0.021(7) 0.022(7) 0.044(4) -0.012(4) 0.013(7) -0.013(5)
C2_8 0.031(9) 0.037(10) 0.053(8) -0.020(7) 0.011(6) -0.005(6)
C3_8 0.032(7) 0.020(6) 0.052(7) -0.012(5) 0.012(5) -0.003(5)
C4_8 0.062(10) 0.035(8) 0.054(8) -0.017(6) 0.012(7) -0.007(7)
O1_9 0.076(6) 0.126(11) 0.064(6) -0.028(8) 0.018(5) -0.062(8)
C2_9 0.092(10) 0.110(9) 0.049(7) -0.025(6) 0.017(6) -0.063(8)
C3_9 0.074(8) 0.104(8) 0.075(8) -0.014(6) 0.043(7) -0.052(7)
C4_9 0.152(16) 0.108(10) 0.063(9) -0.019(7) 0.045(9) -0.044(9)
O1_10 0.076(6) 0.126(11) 0.064(6) -0.028(8) 0.018(5) -0.062(8)
C2_10 0.078(11) 0.105(12) 0.076(13) -0.023(10) 0.026(9) -0.052(10)
C3_10 0.074(8) 0.104(8) 0.075(8) -0.014(6) 0.043(7) -0.052(7)
C4_10 0.11(2) 0.122(12) 0.08(2) -0.033(13) 0.006(17) -0.031(13)

loop_
_atom_type_symbol
_atom_type_description
_atom_type_scat_dispersion_real
_atom_type_scat_dispersion_imag
_atom_type_scat_source
C C 0.0033 0.0016 'International Tables Vol C Tables 4.2.6.8 and 6.1.1.4'
H H 0.0000 0.0000 'International Tables Vol C Tables 4.2.6.8 and 6.1.1.4'
Gd Gd -0.1653 3.9035 'International Tables Vol C Tables 4.2.6.8 and 6.1.1.4'
N N 0.0061 0.0033 'International Tables Vol C Tables 4.2.6.8 and 6.1.1.4'
O O 0.0106 0.0060 'International Tables Vol C Tables 4.2.6.8 and 6.1.1.4'

loop_
_geom_angle_atom_site_label_1
_geom_angle_atom_site_label_2
_geom_angle_atom_site_label_3
_geom_angle
_geom_angle_site_symmetry_1
_geom_angle_site_symmetry_3
_geom_angle_publ_flag
O1_4 Gd1 O1_5 76.71(14) . . ?
O1_4 Gd1 O2_5 72.41(13) . 2_676 ?
O1_5 Gd1 O2_5 136.34(13) . 2_676 ?
O1_4 Gd1 O2_3 90.66(13) . 2_666 ?
O1_5 Gd1 O2_3 128.40(13) . 2_666 ?
O2_5 Gd1 O2_3 82.40(13) 2_676 2_666 ?
O1_4 Gd1 O1_3 75.71(13) . 2_666 ?
O1_5 Gd1 O1_3 75.29(13) . 2_666 ?
O2_5 Gd1 O1_3 124.01(13) 2_676 2_666 ?
O2_3 Gd1 O1_3 53.13(13) 2_666 2_666 ?
O1_4 Gd1 O2_4 122.85(14) . 2_676 ?
O1_5 Gd1 O2_4 79.4(2) . 2_676 ?
O2_5 Gd1 O2_4 92.18(19) 2_676 2_676 ?
O2_3 Gd1 O2_4 142.76(17) 2_666 2_676 ?
O1_3 Gd1 O2_4 143.75(19) 2_666 2_676 ?
O1_4 Gd1 N1_2 145.10(15) . . ?
O1_5 Gd1 N1_2 80.25(16) . . ?
O2_5 Gd1 N1_2 139.85(16) 2_676 . ?
O2_3 Gd1 N1_2 83.44(16) 2_666 . ?
O1_3 Gd1 N1_2 73.29(15) 2_666 . ?
O2_4 Gd1 N1_2 77.24(18) 2_676 . ?
O1_4 Gd1 N1'_2 147.88(15) . . ?
O1_5 Gd1 N1'_2 134.46(16) . . ?
O2_5 Gd1 N1'_2 77.11(15) 2_676 . ?
O2_3 Gd1 N1'_2 75.32(15) 2_666 . ?
O1_3 Gd1 N1'_2 114.88(15) 2_666 . ?
O2_4 Gd1 N1'_2 67.57(18) 2_676 . ?
N1_2 Gd1 N1'_2 62.98(17) . . ?
O1_4 Gd1 O1_4 72.87(13) . 2_676 ?
O1_5 Gd1 O1_4 68.85(13) . 2_676 ?
O2_5 Gd1 O1_4 73.00(13) 2_676 2_676 ?
O2_3 Gd1 O1_4 153.50(13) 2_666 2_676 ?
O1_3 Gd1 O1_4 136.53(12) 2_666 2_676 ?
O2_4 Gd1 O1_4 50.12(14) 2_676 2_676 ?
N1_2 Gd1 O1_4 121.90(14) . 2_676 ?
N1'_2 Gd1 O1_4 107.71(14) . 2_676 ?
O1_4 Gd1 C1_3 81.54(14) . 2_666 ?
O1_5 Gd1 C1_3 101.78(15) . 2_666 ?
O2_5 Gd1 C1_3 103.33(15) 2_676 2_666 ?
O2_3 Gd1 C1_3 26.67(14) 2_666 2_666 ?
O1_3 Gd1 C1_3 26.49(14) 2_666 2_666 ?
O2_4 Gd1 C1_3 154.53(16) 2_676 2_666 ?
N1_2 Gd1 C1_3 77.90(16) . 2_666 ?
N1'_2 Gd1 C1_3 96.03(16) . 2_666 ?
O1_4 Gd1 C1_3 154.09(14) 2_676 2_666 ?
O1_4 Gd1 C1_4 98.28(15) . 2_676 ?
O1_5 Gd1 C1_4 72.02(16) . 2_676 ?
O2_5 Gd1 C1_4 82.64(16) 2_676 2_676 ?
O2_3 Gd1 C1_4 159.35(16) 2_666 2_676 ?
O1_3 Gd1 C1_4 147.26(16) 2_666 2_676 ?
O2_4 Gd1 C1_4 24.60(15) 2_676 2_676 ?
N1_2 Gd1 C1_4 99.11(17) . 2_676 ?
N1'_2 Gd1 C1_4 87.52(17) . 2_676 ?
O1_4 Gd1 C1_4 25.53(14) 2_676 2_676 ?
C1_3 Gd1 C1_4 173.59(17) 2_666 2_676 ?
O1_4 Gd1 Gd1 38.36(9) . 2_676 ?
O1_5 Gd1 Gd1 68.25(10) . 2_676 ?
O2_5 Gd1 Gd1 68.34(9) 2_676 2_676 ?
O2_3 Gd1 Gd1 126.01(10) 2_666 2_676 ?
O1_3 Gd1 Gd1 108.96(10) 2_666 2_676 ?
O2_4 Gd1 Gd1 84.56(11) 2_676 2_676 ?
N1_2 Gd1 Gd1 146.04(12) . 2_676 ?
N1'_2 Gd1 Gd1 134.40(12) . 2_676 ?
O1_4 Gd1 Gd1 34.51(8) 2_676 2_676 ?
C1_3 Gd1 Gd1 119.80(11) 2_666 2_676 ?
C1_4 Gd1 Gd1 59.96(12) 2_676 2_676 ?
O1_1 C1_1 N1_1 121.2(15) . . ?
O1_1 C1_1 H1_1 119.4 . . ?
N1_1 C1_1 H1_1 119.4 . . ?
C1_1 N1_1 C2_1 120.1(15) . . ?
C1_1 N1_1 C3_1 115.0(13) . . ?
C2_1 N1_1 C3_1 124.5(18) . . ?
N1_1 C2_1 H2A_1 109.5 . . ?
N1_1 C2_1 H2B_1 109.5 . . ?
H2A_1 C2_1 H2B_1 109.5 . . ?
N1_1 C2_1 H2C_1 109.5 . . ?
H2A_1 C2_1 H2C_1 109.5 . . ?
H2B_1 C2_1 H2C_1 109.5 . . ?
N1_1 C3_1 H3A_1 109.5 . . ?
N1_1 C3_1 H3B_1 109.5 . . ?
H3A_1 C3_1 H3B_1 109.5 . . ?
N1_1 C3_1 H3C_1 109.5 . . ?
H3A_1 C3_1 H3C_1 109.5 . . ?
H3B_1 C3_1 H3C_1 109.5 . . ?
C6_2 N1_2 C2_2 119.0(6) . . ?
C6_2 N1_2 Gd1 118.7(5) . . ?
C2_2 N1_2 Gd1 122.1(4) . . ?
N1_2 C2_2 C3_2 121.3(7) . . ?
N1_2 C2_2 C2'_2 116.9(6) . . ?
C3_2 C2_2 C2'_2 121.8(7) . . ?
C4_2 C3_2 C2_2 118.4(8) . . ?
C4_2 C3_2 H3_2 120.8 . . ?
C2_2 C3_2 H3_2 120.8 . . ?
C5_2 C4_2 C3_2 119.3(8) . . ?
C5_2 C4_2 H4_2 120.3 . . ?
C3_2 C4_2 H4_2 120.3 . . ?
C4_2 C5_2 C6_2 118.9(9) . . ?
C4_2 C5_2 H5_2 120.6 . . ?
C6_2 C5_2 H5_2 120.6 . . ?
N1_2 C6_2 C5_2 123.1(8) . . ?
N1_2 C6_2 H6_2 118.5 . . ?
C5_2 C6_2 H6_2 118.5 . . ?
C2'_2 N1'_2 C6'_2 116.8(6) . . ?
C2'_2 N1'_2 Gd1 122.3(4) . . ?
C6'_2 N1'_2 Gd1 120.5(4) . . ?
N1'_2 C2'_2 C3'_2 123.6(6) . . ?
N1'_2 C2'_2 C2_2 115.4(6) . . ?
C3'_2 C2'_2 C2_2 121.0(6) . . ?
C4'_2 C3'_2 C2'_2 118.5(7) . . ?
C4'_2 C3'_2 H3'_2 120.8 . . ?
C2'_2 C3'_2 H3'_2 120.8 . . ?
C3'_2 C4'_2 C5'_2 119.7(7) . . ?
C3'_2 C4'_2 H4'_2 120.2 . . ?
C5'_2 C4'_2 H4'_2 120.2 . . ?
C4'_2 C5'_2 C6'_2 117.9(8) . . ?
C4'_2 C5'_2 H5'_2 121.0 . . ?
C6'_2 C5'_2 H5'_2 121.0 . . ?
N1'_2 C6'_2 C5'_2 123.4(7) . . ?
N1'_2 C6'_2 H6'_2 118.3 . . ?
C5'_2 C6'_2 H6'_2 118.3 . . ?
O1_3 C1_3 O2_3 120.5(5) . . ?
O1_3 C1_3 C2_3 122.4(5) . . ?
O2_3 C1_3 C2_3 117.1(5) . . ?
O1_3 C1_3 Gd1 62.2(3) . 2_666 ?
O2_3 C1_3 Gd1 58.4(3) . 2_666 ?
C2_3 C1_3 Gd1 174.4(4) . 2_666 ?
C1_3 O1_3 Gd1 91.3(3) . 2_666 ?
C1_3 O2_3 Gd1 94.9(3) . 2_666 ?
C4_4 C2_3 C3_3 117.8(5) . . ?
C4_4 C2_3 C1_3 117.3(5) . . ?
C3_3 C2_3 C1_3 124.9(5) . . ?
O1_7 C3_3 C4_3 120.5(16) . . ?
O1_7 C3_3 C2_3 120.4(17) . . ?
C4_3 C3_3 C2_3 119.0(5) . . ?
C4_3 C3_3 O1_8 125.1(14) . . ?
C2_3 C3_3 O1_8 115.9(13) . . ?
C2_4 C4_3 C3_3 121.5(6) . . ?
C2_4 C4_3 H4_3 119.3 . . ?
C3_3 C4_3 H4_3 119.3 . . ?
O2_4 C1_4 O1_4 120.1(5) . . ?
O2_4 C1_4 C2_4 121.1(5) . . ?
O1_4 C1_4 C2_4 118.8(5) . . ?
O2_4 C1_4 Gd1 58.0(3) . 2_676 ?
O1_4 C1_4 Gd1 62.2(3) . 2_676 ?
C2_4 C1_4 Gd1 177.7(5) . 2_676 ?
C1_4 O1_4 Gd1 159.8(4) . . ?
C1_4 O1_4 Gd1 92.3(3) . 2_676 ?
Gd1 O1_4 Gd1 107.13(13) . 2_676 ?
C1_4 O2_4 Gd1 97.4(4) . 2_676 ?
C3_4 C2_4 C4_3 119.8(5) . . ?
C3_4 C2_4 C1_4 121.1(6) . . ?
C4_3 C2_4 C1_4 119.1(6) . . ?
C2_4 C3_4 C4_4 119.7(6) . . ?
C2_4 C3_4 O1_6 122.3(5) . . ?
C4_4 C3_4 O1_6 118.0(5) . . ?
C3_4 C4_4 C2_3 122.1(6) . . ?
C3_4 C4_4 H4_4 119.0 . . ?
C2_3 C4_4 H4_4 119.0 . . ?
O1_5 C1_5 O2_5 125.2(5) . . ?
O1_5 C1_5 C2_5 116.4(5) . . ?
O2_5 C1_5 C2_5 118.4(5) . . ?
C1_5 O1_5 Gd1 137.6(4) . . ?
C1_5 O2_5 Gd1 134.6(4) . 2_676 ?
C4_5 C2_5 C3_5 118.3(5) 2_776 . ?
C4_5 C2_5 C1_5 118.7(5) 2_776 . ?
C3_5 C2_5 C1_5 122.9(5) . . ?
C2_5 C3_5 C4_5 120.9(6) . . ?
C2_5 C3_5 O1_9 118.2(6) . . ?
C4_5 C3_5 O1_9 119.1(7) . . ?
C2_5 C3_5 O1_10 122.3(10) . . ?
C4_5 C3_5 O1_10 112.7(10) . . ?
C2_5 C4_5 C3_5 120.8(6) 2_776 . ?
C2_5 C4_5 H4_5 119.6 2_776 . ?
C3_5 C4_5 H4_5 119.6 . . ?
C3_4 O1_6 C2_6 114.0(5) . . ?
O1_6 C2_6 C3_6 109.3(5) . . ?
O1_6 C2_6 H2A_6 109.8 . . ?
C3_6 C2_6 H2A_6 109.8 . . ?
O1_6 C2_6 H2B_6 109.8 . . ?
C3_6 C2_6 H2B_6 109.8 . . ?
H2A_6 C2_6 H2B_6 108.3 . . ?
C4_6 C3_6 C2_6 179.2(13) . . ?
C3_6 C4_6 H4_6 180.0 . . ?
C3_3 O1_7 C2_7 117(3) . . ?
O1_7 C2_7 C3_7 111.8(19) . . ?
O1_7 C2_7 H2A_7 109.3 . . ?
C3_7 C2_7 H2A_7 109.3 . . ?
O1_7 C2_7 H2B_7 109.3 . . ?
C3_7 C2_7 H2B_7 109.3 . . ?
H2A_7 C2_7 H2B_7 107.9 . . ?
C4_7 C3_7 C2_7 175.1(16) . . ?
C3_7 C4_7 H4_7 180.0 . . ?
C2_8 O1_8 C3_3 118(3) . . ?
O1_8 C2_8 C3_8 113(2) . . ?
O1_8 C2_8 H2A_8 109.0 . . ?
C3_8 C2_8 H2A_8 109.0 . . ?
O1_8 C2_8 H2B_8 109.0 . . ?
C3_8 C2_8 H2B_8 109.0 . . ?
H2A_8 C2_8 H2B_8 107.8 . . ?
C4_8 C3_8 C2_8 176.8(18) . . ?
C3_8 C4_8 H4_8 180.0 . . ?
C3_5 O1_9 C2_9 118.8(10) . . ?
C3_9 C2_9 O1_9 112.8(12) . . ?
C3_9 C2_9 H2A_9 109.0 . . ?
O1_9 C2_9 H2A_9 109.0 . . ?
C3_9 C2_9 H2B_9 109.0 . . ?
O1_9 C2_9 H2B_9 109.0 . . ?
H2A_9 C2_9 H2B_9 107.8 . . ?
C4_9 C3_9 C2_9 161.5(19) . . ?
C3_9 C4_9 H4_9 180.0 . . ?
C2_10 O1_10 C3_5 120(2) . . ?
O1_10 C2_10 C3_10 112.6(19) . . ?
O1_10 C2_10 H2A_10 109.1 . . ?
C3_10 C2_10 H2A_10 109.1 . . ?
O1_10 C2_10 H2B_10 109.1 . . ?
C3_10 C2_10 H2B_10 109.1 . . ?
H2A_10 C2_10 H2B_10 107.8 . . ?
C4_10 C3_10 C2_10 157(3) . . ?
C3_10 C4_10 H4_10 180.0 . . ?

loop_
_geom_bond_atom_site_label_1
_geom_bond_atom_site_label_2
_geom_bond_distance
_geom_bond_site_symmetry_2
_geom_bond_publ_flag
Gd1 O1_4 2.356(4) . ?
Gd1 O1_5 2.359(4) . ?
Gd1 O2_5 2.376(4) 2_676 ?
Gd1 O2_3 2.401(4) 2_666 ?
Gd1 O1_3 2.486(4) 2_666 ?
Gd1 O2_4 2.493(4) 2_676 ?
Gd1 N1_2 2.541(5) . ?
Gd1 N1'_2 2.567(5) . ?
Gd1 O1_4 2.581(4) 2_676 ?
Gd1 C1_3 2.809(5) 2_666 ?
Gd1 C1_4 2.917(6) 2_676 ?
Gd1 Gd1 3.9747(6) 2_676 ?
C1_1 O1_1 1.203(16) . ?
C1_1 N1_1 1.374(14) . ?
C1_1 H1_1 0.9500 . ?
N1_1 C2_1 1.455(18) . ?
N1_1 C3_1 1.467(17) . ?
C2_1 H2A_1 0.9800 . ?
C2_1 H2B_1 0.9800 . ?
C2_1 H2C_1 0.9800 . ?
C3_1 H3A_1 0.9800 . ?
C3_1 H3B_1 0.9800 . ?
C3_1 H3C_1 0.9800 . ?
N1_2 C6_2 1.312(9) . ?
N1_2 C2_2 1.339(9) . ?
C2_2 C3_2 1.399(10) . ?
C2_2 C2'_2 1.489(10) . ?
C3_2 C4_2 1.382(13) . ?
C3_2 H3_2 0.9500 . ?
C4_2 C5_2 1.358(13) . ?
C4_2 H4_2 0.9500 . ?
C5_2 C6_2 1.380(11) . ?
C5_2 H5_2 0.9500 . ?
C6_2 H6_2 0.9500 . ?
N1'_2 C2'_2 1.332(8) . ?
N1'_2 C6'_2 1.335(9) . ?
C2'_2 C3'_2 1.387(10) . ?
C3'_2 C4'_2 1.362(11) . ?
C3'_2 H3'_2 0.9500 . ?
C4'_2 C5'_2 1.376(12) . ?
C4'_2 H4'_2 0.9500 . ?
C5'_2 C6'_2 1.394(10) . ?
C5'_2 H5'_2 0.9500 . ?
C6'_2 H6'_2 0.9500 . ?
C1_3 O1_3 1.253(7) . ?
C1_3 O2_3 1.265(7) . ?
C1_3 C2_3 1.508(7) . ?
C2_3 C4_4 1.387(8) . ?
C2_3 C3_3 1.412(8) . ?
C3_3 O1_7 1.26(4) . ?
C3_3 C4_3 1.392(8) . ?
C3_3 O1_8 1.48(4) . ?
C4_3 C2_4 1.375(9) . ?
C4_3 H4_3 0.9500 . ?
C1_4 O2_4 1.225(7) . ?
C1_4 O1_4 1.258(7) . ?
C1_4 C2_4 1.506(8) . ?
C2_4 C3_4 1.367(9) . ?
C3_4 C4_4 1.382(8) . ?
C3_4 O1_6 1.389(7) . ?
C4_4 H4_4 0.9500 . ?
C1_5 O1_5 1.254(7) . ?
C1_5 O2_5 1.260(7) . ?
C1_5 C2_5 1.500(8) . ?
C2_5 C4_5 1.374(9) 2_776 ?
C2_5 C3_5 1.386(9) . ?
C3_5 C4_5 1.388(9) . ?
C3_5 O1_9 1.425(13) . ?
C3_5 O1_10 1.48(3) . ?
C4_5 H4_5 0.9500 . ?
O1_6 C2_6 1.435(7) . ?
C2_6 C3_6 1.439(8) . ?
C2_6 H2A_6 0.9900 . ?
C2_6 H2B_6 0.9900 . ?
C3_6 C4_6 1.185(9) . ?
C4_6 H4_6 0.9500 . ?
O1_7 C2_7 1.444(11) . ?
C2_7 C3_7 1.452(10) . ?
C2_7 H2A_7 0.9900 . ?
C2_7 H2B_7 0.9900 . ?
C3_7 C4_7 1.192(10) . ?
C4_7 H4_7 0.9500 . ?
O1_8 C2_8 1.443(11) . ?
C2_8 C3_8 1.449(11) . ?
C2_8 H2A_8 0.9900 . ?
C2_8 H2B_8 0.9900 . ?
C3_8 C4_8 1.202(10) . ?
C4_8 H4_8 0.9500 . ?
O1_9 C2_9 1.470(10) . ?
C2_9 C3_9 1.451(10) . ?
C2_9 H2A_9 0.9900 . ?
C2_9 H2B_9 0.9900 . ?
C3_9 C4_9 1.202(11) . ?
C4_9 H4_9 0.9500 . ?
O1_10 C2_10 1.459(13) . ?
C2_10 C3_10 1.469(12) . ?
C2_10 H2A_10 0.9900 . ?
C2_10 H2B_10 0.9900 . ?
C3_10 C4_10 1.213(12) . ?
C4_10 H4_10 0.9500 . ?

loop_
_geom_torsion_atom_site_label_1
_geom_torsion_atom_site_label_2
_geom_torsion_atom_site_label_3
_geom_torsion_atom_site_label_4
_geom_torsion
_geom_torsion_site_symmetry_1
_geom_torsion_site_symmetry_2
_geom_torsion_site_symmetry_3
_geom_torsion_site_symmetry_4
_geom_torsion_publ_flag
O1_1 C1_1 N1_1 C2_1 -176(2) . . . . ?
O1_1 C1_1 N1_1 C3_1 -2(4) . . . . ?
C6_2 N1_2 C2_2 C3_2 -0.4(11) . . . . ?
Gd1 N1_2 C2_2 C3_2 174.1(6) . . . . ?
C6_2 N1_2 C2_2 C2'_2 178.6(6) . . . . ?
Gd1 N1_2 C2_2 C2'_2 -6.9(8) . . . . ?
N1_2 C2_2 C3_2 C4_2 1.5(14) . . . . ?
C2'_2 C2_2 C3_2 C4_2 -177.5(9) . . . . ?
C2_2 C3_2 C4_2 C5_2 -2.0(18) . . . . ?
C3_2 C4_2 C5_2 C6_2 1(2) . . . . ?
C2_2 N1_2 C6_2 C5_2 -0.2(13) . . . . ?
Gd1 N1_2 C6_2 C5_2 -174.9(8) . . . . ?
C4_2 C5_2 C6_2 N1_2 -0.3(17) . . . . ?
C6'_2 N1'_2 C2'_2 C3'_2 2.3(10) . . . . ?
Gd1 N1'_2 C2'_2 C3'_2 175.9(5) . . . . ?
C6'_2 N1'_2 C2'_2 C2_2 -176.4(6) . . . . ?
Gd1 N1'_2 C2'_2 C2_2 -2.8(8) . . . . ?
N1_2 C2_2 C2'_2 N1'_2 6.2(9) . . . . ?
C3_2 C2_2 C2'_2 N1'_2 -174.8(7) . . . . ?
N1_2 C2_2 C2'_2 C3'_2 -172.6(6) . . . . ?
C3_2 C2_2 C2'_2 C3'_2 6.5(11) . . . . ?
N1'_2 C2'_2 C3'_2 C4'_2 -1.2(11) . . . . ?
C2_2 C2'_2 C3'_2 C4'_2 177.4(7) . . . . ?
C2'_2 C3'_2 C4'_2 C5'_2 -1.1(13) . . . . ?
C3'_2 C4'_2 C5'_2 C6'_2 2.1(15) . . . . ?
C2'_2 N1'_2 C6'_2 C5'_2 -1.1(12) . . . . ?
Gd1 N1'_2 C6'_2 C5'_2 -174.9(7) . . . . ?
C4'_2 C5'_2 C6'_2 N1'_2 -1.0(15) . . . . ?
O2_3 C1_3 O1_3 Gd1 3.6(5) . . . 2_666 ?
C2_3 C1_3 O1_3 Gd1 -176.4(5) . . . 2_666 ?
O1_3 C1_3 O2_3 Gd1 -3.8(6) . . . 2_666 ?
C2_3 C1_3 O2_3 Gd1 176.3(4) . . . 2_666 ?
O1_3 C1_3 C2_3 C4_4 -179.8(5) . . . . ?
O2_3 C1_3 C2_3 C4_4 0.2(8) . . . . ?
O1_3 C1_3 C2_3 C3_3 1.7(9) . . . . ?
O2_3 C1_3 C2_3 C3_3 -178.3(5) . . . . ?
C4_4 C2_3 C3_3 O1_7 -178(3) . . . . ?
C1_3 C2_3 C3_3 O1_7 0(4) . . . . ?
C4_4 C2_3 C3_3 C4_3 -1.2(8) . . . . ?
C1_3 C2_3 C3_3 C4_3 177.2(5) . . . . ?
C4_4 C2_3 C3_3 O1_8 177(3) . . . . ?
C1_3 C2_3 C3_3 O1_8 -5(3) . . . . ?
O1_7 C3_3 C4_3 C2_4 180(3) . . . . ?
C2_3 C3_3 C4_3 C2_4 2.9(9) . . . . ?
O1_8 C3_3 C4_3 C2_4 -175(3) . . . . ?
O2_4 C1_4 O1_4 Gd1 166.9(8) . . . . ?
C2_4 C1_4 O1_4 Gd1 -13.2(15) . . . . ?
Gd1 C1_4 O1_4 Gd1 164.4(12) 2_676 . . . ?
O2_4 C1_4 O1_4 Gd1 2.4(7) . . . 2_676 ?
C2_4 C1_4 O1_4 Gd1 -177.6(5) . . . 2_676 ?
O1_4 C1_4 O2_4 Gd1 -2.5(8) . . . 2_676 ?
C2_4 C1_4 O2_4 Gd1 177.5(5) . . . 2_676 ?
C3_3 C4_3 C2_4 C3_4 -1.6(9) . . . . ?
C3_3 C4_3 C2_4 C1_4 177.3(5) . . . . ?
O2_4 C1_4 C2_4 C3_4 73.1(9) . . . . ?
O1_4 C1_4 C2_4 C3_4 -106.8(7) . . . . ?
O2_4 C1_4 C2_4 C4_3 -105.7(8) . . . . ?
O1_4 C1_4 C2_4 C4_3 74.3(8) . . . . ?
C4_3 C2_4 C3_4 C4_4 -1.4(9) . . . . ?
C1_4 C2_4 C3_4 C4_4 179.7(5) . . . . ?
C4_3 C2_4 C3_4 O1_6 177.6(5) . . . . ?
C1_4 C2_4 C3_4 O1_6 -1.2(9) . . . . ?
C2_4 C3_4 C4_4 C2_3 3.2(9) . . . . ?
O1_6 C3_4 C4_4 C2_3 -175.9(5) . . . . ?
C3_3 C2_3 C4_4 C3_4 -1.8(9) . . . . ?
C1_3 C2_3 C4_4 C3_4 179.6(5) . . . . ?
O2_5 C1_5 O1_5 Gd1 -25.1(9) . . . . ?
C2_5 C1_5 O1_5 Gd1 152.3(4) . . . . ?
O1_5 C1_5 O2_5 Gd1 35.8(8) . . . 2_676 ?
C2_5 C1_5 O2_5 Gd1 -141.6(4) . . . 2_676 ?
O1_5 C1_5 C2_5 C4_5 -38.3(8) . . . 2_776 ?
O2_5 C1_5 C2_5 C4_5 139.3(6) . . . 2_776 ?
O1_5 C1_5 C2_5 C3_5 144.7(6) . . . . ?
O2_5 C1_5 C2_5 C3_5 -37.6(8) . . . . ?
C4_5 C2_5 C3_5 C4_5 0.0(12) 2_776 . . . ?
C1_5 C2_5 C3_5 C4_5 177.0(6) . . . . ?
C4_5 C2_5 C3_5 O1_9 164.6(9) 2_776 . . . ?
C1_5 C2_5 C3_5 O1_9 -18.5(11) . . . . ?
C4_5 C2_5 C3_5 O1_10 -155.7(14) 2_776 . . . ?
C1_5 C2_5 C3_5 O1_10 21.2(16) . . . . ?
C2_5 C3_5 C4_5 C2_5 0.0(12) . . . 2_776 ?
O1_9 C3_5 C4_5 C2_5 -164.4(9) . . . 2_776 ?
O1_10 C3_5 C4_5 C2_5 157.9(13) . . . 2_776 ?
C2_4 C3_4 O1_6 C2_6 74.2(7) . . . . ?
C4_4 C3_4 O1_6 C2_6 -106.8(6) . . . . ?
C3_4 O1_6 C2_6 C3_6 165.2(6) . . . . ?
C4_3 C3_3 O1_7 C2_7 5(6) . . . . ?
C2_3 C3_3 O1_7 C2_7 -178(3) . . . . ?
C3_3 O1_7 C2_7 C3_7 172(4) . . . . ?
C4_3 C3_3 O1_8 C2_8 8(6) . . . . ?
C2_3 C3_3 O1_8 C2_8 -170(3) . . . . ?
C3_3 O1_8 C2_8 C3_8 -74(5) . . . . ?
C2_5 C3_5 O1_9 C2_9 -168.5(10) . . . . ?
C4_5 C3_5 O1_9 C2_9 -3.7(16) . . . . ?
C3_5 O1_9 C2_9 C3_9 -77.0(17) . . . . ?
O1_9 C2_9 C3_9 C4_9 -66(6) . . . . ?
C2_5 C3_5 O1_10 C2_10 179.3(18) . . . . ?
C4_5 C3_5 O1_10 C2_10 22(3) . . . . ?
C3_5 O1_10 C2_10 C3_10 47(4) . . . . ?
O1_10 C2_10 C3_10 C4_10 96(8) . . . . ?
